data_7116370
loop_
_publ_author_name
'Ming Liu'
'Martin Nieger'
'Andreas Schmidt'

_publ_section_title
;
 Mesomericbetaine - N-heterocyclic carbene interconversions of
 1,2,4-triazolium-phenolates. Sulfur, selenium, and borane adduct
 formation
;
_journal_name_full Chem.Commun.
_journal_page_first 477
_journal_paper_doi 10.1039/C4cc08032G
_journal_volume 51
_journal_year 2015
_chemical_formula_moiety 'C15 H14 N3 O, Cl O4'
_chemical_formula_sum 'C15 H14 Cl N3 O5'
_chemical_formula_weight 351.74
_chemical_name_systematic 4-(2-hydroxyl-5-methylphenyl)-1-phenyl-4H-1,2,4-triazol-1-iumperchlorate
_space_group_crystal_system triclinic
_space_group_IT_number 2
_space_group_name_Hall '-P 1'
_space_group_name_H-M_alt 'P -1'
_symmetry_space_group_name_Hall '-P 1'
_symmetry_space_group_name_H-M 'P -1'
_atom_sites_solution_hydrogens difmap
_atom_sites_solution_primary direct
_atom_sites_solution_secondary difmap
_audit_creation_method SHELXL-2013
_cell_angle_alpha 83.899(6)
_cell_angle_beta 82.995(7)
_cell_angle_gamma 87.213(6)
_cell_formula_units_Z 2
_cell_length_a 6.0904(5)
_cell_length_b 7.6950(5)
_cell_length_c 16.3916(13)
_cell_measurement_reflns_used 3383
_cell_measurement_temperature 173(2)
_cell_measurement_theta_max 29.6
_cell_measurement_theta_min 2.6
_cell_volume 757.65(10)
_computing_cell_refinement
;
CrysAlisPro, Agilent Technologies,
Version 1.171.37.31 (release 14-01-2014 CrysAlis171 .NET)
(compiled Jan 14 2014,18:38:05)
;
_computing_data_collection
;
CrysAlisPro, Agilent Technologies,
Version 1.171.37.31 (release 14-01-2014 CrysAlis171 .NET)
(compiled Jan 14 2014,18:38:05)
;
_computing_data_reduction
;
CrysAlisPro, Agilent Technologies,
Version 1.171.37.31 (release 14-01-2014 CrysAlis171 .NET)
(compiled Jan 14 2014,18:38:05)
;
_computing_molecular_graphics Shelxtl-Plus
_computing_publication_material publCIF
_computing_structure_refinement 'SHELXL-2013 (Sheldrick, 2013)'
_computing_structure_solution SHELXS-97
_diffrn_ambient_temperature 173(2)
_diffrn_detector_area_resol_mean 16.0107
_diffrn_measured_fraction_theta_full 0.999
_diffrn_measured_fraction_theta_max 0.854
_diffrn_measurement_device_type 'Agilent, SuperNova, Single source at offset, Eos'
_diffrn_measurement_method 'rotation in \w, 1\%'
_diffrn_radiation_type MoK\a
_diffrn_radiation_wavelength 0.71073
_diffrn_reflns_av_R_equivalents 0.0197
_diffrn_reflns_av_unetI/netI 0.0334
_diffrn_reflns_Laue_measured_fraction_full 0.999
_diffrn_reflns_Laue_measured_fraction_max 0.854
_diffrn_reflns_limit_h_max 6
_diffrn_reflns_limit_h_min -7
_diffrn_reflns_limit_k_max 9
_diffrn_reflns_limit_k_min -10
_diffrn_reflns_limit_l_max 22
_diffrn_reflns_limit_l_min -19
_diffrn_reflns_number 5946
_diffrn_reflns_point_group_measured_fraction_full 0.999
_diffrn_reflns_point_group_measured_fraction_max 0.854
_diffrn_reflns_theta_full 25.242
_diffrn_reflns_theta_max 29.880
_diffrn_reflns_theta_min 2.517
_diffrn_source 'SuperNova (Mo) X-ray Source'
_exptl_absorpt_coefficient_mu 0.285
_exptl_absorpt_correction_T_max 1.00000
_exptl_absorpt_correction_T_min 0.60529
_exptl_absorpt_correction_type multi-scan
_exptl_absorpt_process_details
;
CrysAlisPro, Agilent Technologies,
Version 1.171.37.31 (release 14-01-2014 CrysAlis171 .NET)
(compiled Jan 14 2014,18:38:05)
Empirical absorption correction using spherical harmonics,
 implemented in SCALE3 ABSPACK scaling algorithm.
;
_exptl_crystal_colour colourless
_exptl_crystal_density_diffrn 1.542
_exptl_crystal_description blocks
_exptl_crystal_F_000 364
_exptl_crystal_size_max 0.500
_exptl_crystal_size_mid 0.250
_exptl_crystal_size_min 0.150
_refine_diff_density_max 0.322
_refine_diff_density_min -0.424
_refine_diff_density_rms 0.057
_refine_ls_extinction_coef 0.082(5)
_refine_ls_extinction_expression Fc^*^=kFc[1+0.001xFc^2^\l^3^/sin(2\q)]^-1/4^
_refine_ls_extinction_method SHELXL
_refine_ls_goodness_of_fit_ref 1.042
_refine_ls_hydrogen_treatment mixed
_refine_ls_matrix_type full
_refine_ls_number_parameters 222
_refine_ls_number_reflns 3750
_refine_ls_number_restraints 1
_refine_ls_restrained_S_all 1.042
_refine_ls_R_factor_all 0.0439
_refine_ls_R_factor_gt 0.0380
_refine_ls_shift/su_max 0.000
_refine_ls_shift/su_mean 0.000
_refine_ls_structure_factor_coef Fsqd
_refine_ls_weighting_details
;
 w=1/[\s^2^(Fo^2^)+(0.0538P)^2^+0.1867P]
 where P=(Fo^2^+2Fc^2^)/3
;
_refine_ls_weighting_scheme calc
_refine_ls_wR_factor_gt 0.1012
_refine_ls_wR_factor_ref 0.1062
_reflns_Friedel_coverage 0.000
_reflns_number_gt 3257
_reflns_number_total 3750
_reflns_threshold_expression 'I > 2\s(I)'
_cod_data_source_file c4cc08032g2.cif
_cod_data_source_block schm63_compound_3b
_cod_database_code 7116370
_shelx_space_group_comment
;
The symmetry employed for this shelxl refinement is uniquely defined
by the following loop, which should always be used as a source of
symmetry information in preference to the above space-group names.
They are only intended as comments.
;
_shelx_estimated_absorpt_t_min 0.871
_shelx_estimated_absorpt_t_max 0.958
_shelxl_version_number 2013-2

loop_
_space_group_symop_operation_xyz
'x, y, z'
'-x, -y, -z'

loop_
_atom_site_label
_atom_site_type_symbol
_atom_site_fract_x
_atom_site_fract_y
_atom_site_fract_z
_atom_site_U_iso_or_equiv
_atom_site_adp_type
_atom_site_occupancy
_atom_site_site_symmetry_order
_atom_site_calc_flag
_atom_site_refinement_flags_posn
_atom_site_refinement_flags_adp
Cl1 Cl 0.89545(6) 0.85427(4) 0.76386(2) 0.02794(13) Uani 1 1 d . .
O1 O 0.9323(2) 0.96709(16) 0.82586(8) 0.0419(3) Uani 1 1 d . .
O2 O 1.0286(2) 0.69679(17) 0.77530(9) 0.0490(4) Uani 1 1 d . .
O3 O 0.6681(2) 0.81276(19) 0.77403(9) 0.0490(4) Uani 1 1 d . .
O4 O 0.9566(3) 0.9420(2) 0.68387(8) 0.0554(4) Uani 1 1 d . .
N1 N 0.6133(2) 0.55956(14) 0.63317(7) 0.0210(2) Uani 1 1 d . .
N2 N 0.8205(2) 0.48317(17) 0.63528(8) 0.0292(3) Uani 1 1 d . .
C3 C 0.8114(3) 0.3976(2) 0.70833(9) 0.0285(3) Uani 1 1 d . .
H3 H 0.9319 0.3304 0.7286 0.034 Uiso 1 1 calc R U
N4 N 0.6085(2) 0.41586(14) 0.75217(7) 0.0222(3) Uani 1 1 d . .
C5 C 0.4870(3) 0.51965(17) 0.70332(8) 0.0236(3) Uani 1 1 d . .
H5 H 0.3374 0.5578 0.7166 0.028 Uiso 1 1 calc R U
C6 C 0.5432(2) 0.34196(17) 0.83554(8) 0.0224(3) Uani 1 1 d . .
C7 C 0.3568(3) 0.24108(17) 0.85150(8) 0.0240(3) Uani 1 1 d . .
O7 O 0.2436(2) 0.21535(14) 0.78714(6) 0.0301(3) Uani 1 1 d D .
H7 H 0.164(3) 0.130(2) 0.8003(13) 0.045 Uiso 1 1 d D U
C8 C 0.2945(3) 0.17314(18) 0.93243(9) 0.0274(3) Uani 1 1 d . .
H8 H 0.1652 0.1067 0.9455 0.033 Uiso 1 1 calc R U
C9 C 0.4209(3) 0.20218(18) 0.99424(9) 0.0281(3) Uani 1 1 d . .
H9 H 0.3757 0.1551 1.0493 0.034 Uiso 1 1 calc R U
C10 C 0.6120(3) 0.29827(18) 0.97795(9) 0.0264(3) Uani 1 1 d . .
C11 C 0.6711(3) 0.36976(18) 0.89711(9) 0.0247(3) Uani 1 1 d . .
H11 H 0.7992 0.4377 0.8841 0.030 Uiso 1 1 calc R U
C12 C 0.7500(3) 0.3241(2) 1.04566(9) 0.0325(4) Uani 1 1 d . .
H12A H 0.6670 0.2886 1.0994 0.049 Uiso 1 1 calc R U
H12B H 0.7851 0.4477 1.0427 0.049 Uiso 1 1 calc R U
H12C H 0.8875 0.2529 1.0389 0.049 Uiso 1 1 calc R U
C13 C 0.5587(2) 0.66468(16) 0.55980(8) 0.0219(3) Uani 1 1 d . .
C14 C 0.7236(3) 0.68910(18) 0.49409(9) 0.0277(3) Uani 1 1 d . .
H14 H 0.8683 0.6392 0.4977 0.033 Uiso 1 1 calc R U
C15 C 0.6721(3) 0.7884(2) 0.42275(9) 0.0329(4) Uani 1 1 d . .
H15 H 0.7831 0.8074 0.3771 0.039 Uiso 1 1 calc R U
C16 C 0.4614(3) 0.85979(19) 0.41738(9) 0.0327(4) Uani 1 1 d . .
H16 H 0.4277 0.9269 0.3681 0.039 Uiso 1 1 calc R U
C17 C 0.2998(3) 0.83337(19) 0.48376(10) 0.0323(3) Uani 1 1 d . .
H17 H 0.1550 0.8830 0.4800 0.039 Uiso 1 1 calc R U
C18 C 0.3472(3) 0.73464(19) 0.55619(9) 0.0285(3) Uani 1 1 d . .
H18 H 0.2364 0.7160 0.6020 0.034 Uiso 1 1 calc R U

loop_
_atom_site_aniso_label
_atom_site_aniso_U_11
_atom_site_aniso_U_22
_atom_site_aniso_U_33
_atom_site_aniso_U_23
_atom_site_aniso_U_13
_atom_site_aniso_U_12
Cl1 0.0295(2) 0.0287(2) 0.02594(19) -0.00317(13) -0.00241(14) -0.00548(14)
O1 0.0448(8) 0.0403(7) 0.0436(7) -0.0172(5) -0.0001(6) -0.0151(5)
O2 0.0551(9) 0.0386(7) 0.0534(8) -0.0095(6) -0.0082(7) 0.0106(6)
O3 0.0327(7) 0.0611(8) 0.0564(8) -0.0155(7) -0.0032(6) -0.0166(6)
O4 0.0631(10) 0.0657(9) 0.0327(7) 0.0113(6) 0.0017(6) -0.0091(7)
N1 0.0216(6) 0.0211(5) 0.0204(5) -0.0029(4) -0.0023(4) -0.0016(4)
N2 0.0239(7) 0.0366(7) 0.0258(6) -0.0004(5) -0.0022(5) 0.0032(5)
C3 0.0252(8) 0.0346(8) 0.0246(7) 0.0000(6) -0.0029(6) 0.0031(6)
N4 0.0251(6) 0.0222(5) 0.0196(5) -0.0025(4) -0.0033(4) -0.0016(4)
C5 0.0255(7) 0.0227(6) 0.0219(6) -0.0013(5) -0.0013(5) -0.0003(5)
C6 0.0272(7) 0.0211(6) 0.0186(6) -0.0010(5) -0.0021(5) 0.0002(5)
C7 0.0282(8) 0.0208(6) 0.0234(6) -0.0020(5) -0.0055(5) 0.0010(5)
O7 0.0341(6) 0.0308(5) 0.0270(5) 0.0015(4) -0.0100(5) -0.0105(4)
C8 0.0300(8) 0.0243(7) 0.0269(7) -0.0001(5) -0.0004(6) -0.0024(5)
C9 0.0364(9) 0.0252(7) 0.0209(6) 0.0013(5) -0.0014(6) 0.0034(6)
C10 0.0326(8) 0.0243(7) 0.0230(7) -0.0049(5) -0.0061(6) 0.0057(5)
C11 0.0260(8) 0.0236(6) 0.0250(7) -0.0038(5) -0.0045(5) -0.0004(5)
C12 0.0377(9) 0.0369(8) 0.0248(7) -0.0069(6) -0.0103(6) 0.0064(7)
C13 0.0283(8) 0.0183(6) 0.0198(6) -0.0024(5) -0.0045(5) -0.0031(5)
C14 0.0298(8) 0.0274(7) 0.0250(7) -0.0013(5) -0.0005(6) -0.0011(6)
C15 0.0420(10) 0.0327(8) 0.0226(7) -0.0004(6) 0.0007(6) -0.0044(6)
C16 0.0487(10) 0.0251(7) 0.0261(7) 0.0005(6) -0.0126(7) -0.0056(6)
C17 0.0340(9) 0.0285(7) 0.0359(8) -0.0003(6) -0.0125(7) -0.0002(6)
C18 0.0276(8) 0.0289(7) 0.0285(7) -0.0012(5) -0.0028(6) -0.0017(6)

loop_
_atom_type_symbol
_atom_type_description
_atom_type_scat_dispersion_real
_atom_type_scat_dispersion_imag
_atom_type_scat_source
C C 0.0033 0.0016 'International Tables Vol C Tables 4.2.6.8 and 6.1.1.4'
H H 0.0000 0.0000 'International Tables Vol C Tables 4.2.6.8 and 6.1.1.4'
N N 0.0061 0.0033 'International Tables Vol C Tables 4.2.6.8 and 6.1.1.4'
O O 0.0106 0.0060 'International Tables Vol C Tables 4.2.6.8 and 6.1.1.4'
Cl Cl 0.1484 0.1585 'International Tables Vol C Tables 4.2.6.8 and 6.1.1.4'

loop_
_geom_angle_atom_site_label_1
_geom_angle_atom_site_label_2
_geom_angle_atom_site_label_3
_geom_angle
O3 Cl1 O4 110.69(9)
O3 Cl1 O2 109.44(9)
O4 Cl1 O2 109.92(9)
O3 Cl1 O1 108.88(8)
O4 Cl1 O1 109.16(9)
O2 Cl1 O1 108.72(8)
C5 N1 N2 110.99(11)
C5 N1 C13 128.99(12)
N2 N1 C13 120.01(11)
C3 N2 N1 103.89(12)
N2 C3 N4 111.80(13)
N2 C3 H3 124.1
N4 C3 H3 124.1
C5 N4 C3 106.11(12)
C5 N4 C6 127.52(12)
C3 N4 C6 126.34(12)
N1 C5 N4 107.20(13)
N1 C5 H5 126.4
N4 C5 H5 126.4
C11 C6 C7 121.95(13)
C11 C6 N4 119.14(13)
C7 C6 N4 118.89(12)
O7 C7 C8 123.49(14)
O7 C7 C6 118.44(12)
C8 C7 C6 118.07(13)
C7 O7 H7 109.5(15)
C9 C8 C7 120.07(14)
C9 C8 H8 120.0
C7 C8 H8 120.0
C8 C9 C10 121.97(13)
C8 C9 H9 119.0
C10 C9 H9 119.0
C11 C10 C9 117.83(14)
C11 C10 C12 121.11(15)
C9 C10 C12 121.06(14)
C6 C11 C10 120.05(14)
C6 C11 H11 120.0
C10 C11 H11 120.0
C10 C12 H12A 109.5
C10 C12 H12B 109.5
H12A C12 H12B 109.5
C10 C12 H12C 109.5
H12A C12 H12C 109.5
H12B C12 H12C 109.5
C18 C13 C14 122.18(13)
C18 C13 N1 120.04(13)
C14 C13 N1 117.78(13)
C13 C14 C15 118.27(15)
C13 C14 H14 120.9
C15 C14 H14 120.9
C16 C15 C14 120.78(15)
C16 C15 H15 119.6
C14 C15 H15 119.6
C15 C16 C17 119.83(14)
C15 C16 H16 120.1
C17 C16 H16 120.1
C16 C17 C18 120.58(16)
C16 C17 H17 119.7
C18 C17 H17 119.7
C13 C18 C17 118.37(15)
C13 C18 H18 120.8
C17 C18 H18 120.8

loop_
_geom_bond_atom_site_label_1
_geom_bond_atom_site_label_2
_geom_bond_distance
Cl1 O3 1.4218(13)
Cl1 O4 1.4250(13)
Cl1 O2 1.4333(13)
Cl1 O1 1.4487(12)
N1 C5 1.3194(18)
N1 N2 1.3683(17)
N1 C13 1.4410(17)
N2 C3 1.3001(19)
C3 N4 1.3610(19)
C3 H3 0.9500
N4 C5 1.3332(18)
N4 C6 1.4399(17)
C5 H5 0.9500
C6 C11 1.388(2)
C6 C7 1.389(2)
C7 O7 1.3651(17)
C7 C8 1.388(2)
O7 H7 0.830(15)
C8 C9 1.387(2)
C8 H8 0.9500
C9 C10 1.392(2)
C9 H9 0.9500
C10 C11 1.391(2)
C10 C12 1.506(2)
C11 H11 0.9500
C12 H12A 0.9800
C12 H12B 0.9800
C12 H12C 0.9800
C13 C18 1.377(2)
C13 C14 1.384(2)
C14 C15 1.388(2)
C14 H14 0.9500
C15 C16 1.380(2)
C15 H15 0.9500
C16 C17 1.380(2)
C16 H16 0.9500
C17 C18 1.393(2)
C17 H17 0.9500
C18 H18 0.9500

loop_
_geom_hbond_atom_site_label_D
_geom_hbond_atom_site_label_H
_geom_hbond_atom_site_label_A
_geom_hbond_distance_DH
_geom_hbond_distance_HA
_geom_hbond_distance_DA
_geom_hbond_angle_DHA
_geom_hbond_site_symmetry_A
C3 H3 O7 0.95 2.33 3.2629(19) 169.1 1_655
C5 H5 O2 0.95 2.28 3.196(2) 162.1 1_455
O7 H7 O1 0.830(15) 1.911(16) 2.7289(17) 168(2) 1_445

loop_
_geom_torsion_atom_site_label_1
_geom_torsion_atom_site_label_2
_geom_torsion_atom_site_label_3
_geom_torsion_atom_site_label_4
_geom_torsion
C5 N1 N2 C3 0.11(16)
C13 N1 N2 C3 -178.91(12)
N1 N2 C3 N4 0.23(17)
N2 C3 N4 C5 -0.47(17)
N2 C3 N4 C6 -178.55(13)
N2 N1 C5 N4 -0.40(16)
C13 N1 C5 N4 178.51(12)
C3 N4 C5 N1 0.51(15)
C6 N4 C5 N1 178.56(12)
C5 N4 C6 C11 -125.40(15)
C3 N4 C6 C11 52.28(19)
C5 N4 C6 C7 56.24(19)
C3 N4 C6 C7 -126.08(16)
C11 C6 C7 O7 -177.97(12)
N4 C6 C7 O7 0.34(19)
C11 C6 C7 C8 2.6(2)
N4 C6 C7 C8 -179.05(12)
O7 C7 C8 C9 178.71(13)
C6 C7 C8 C9 -1.9(2)
C7 C8 C9 C10 -0.2(2)
C8 C9 C10 C11 1.7(2)
C8 C9 C10 C12 -178.36(13)
C7 C6 C11 C10 -1.2(2)
N4 C6 C11 C10 -179.46(12)
C9 C10 C11 C6 -1.0(2)
C12 C10 C11 C6 179.04(13)
C5 N1 C13 C18 -2.0(2)
N2 N1 C13 C18 176.87(13)
C5 N1 C13 C14 179.11(14)
N2 N1 C13 C14 -2.07(18)
C18 C13 C14 C15 0.3(2)
N1 C13 C14 C15 179.24(13)
C13 C14 C15 C16 -0.4(2)
C14 C15 C16 C17 0.4(2)
C15 C16 C17 C18 -0.2(2)
C14 C13 C18 C17 -0.2(2)
N1 C13 C18 C17 -179.06(13)
C16 C17 C18 C13 0.1(2)
